data_7054640
loop_
_publ_author_name
'Kammoun, Omar'
'Rekik, Walid'
'Na\"ili, Houcine'
'Bataille, Thierry'

_publ_section_title
;
 Inorganic layered structures in hybrid double sulfates: related phases
 and thermal reactivity
;
_journal_issue 4
_journal_name_full 'New J. Chem.'
_journal_page_first 2682
_journal_paper_doi 10.1039/C4NJ02195A
_journal_volume 39
_journal_year 2015
_chemical_formula_moiety '2(C7 H7 N2), Fe H12 O6, 2(O4 S), 3(H2 O)'
_chemical_formula_sum 'C14 H32 Fe N4 O17 S2'
_chemical_formula_weight 648.41
_chemical_name_systematic
;
 ?
;
_space_group_IT_number 14
_symmetry_cell_setting monoclinic
_symmetry_space_group_name_Hall '-P 2yn'
_symmetry_space_group_name_H-M 'P 1 21/n 1'
_atom_sites_solution_hydrogens geom
_atom_sites_solution_primary direct
_atom_sites_solution_secondary difmap
_audit_block_doi 10.5517/cc13pwm9
_audit_creation_method SHELXL-97
_audit_update_record
;
2014-11-13 deposited with the CCDC.
2015-01-27 downloaded from the CCDC.
;
_cell_angle_alpha 90.00
_cell_angle_beta 92.2540(10)
_cell_angle_gamma 90.00
_cell_formula_units_Z 4
_cell_length_a 6.67060(10)
_cell_length_b 26.5804(4)
_cell_length_c 15.2009(2)
_cell_measurement_reflns_used 6227
_cell_measurement_temperature 293(2)
_cell_measurement_theta_max 27.485
_cell_measurement_theta_min 2.910
_cell_volume 2693.14(7)
_computing_data_collection 'Collect (Bruker AXS BV, 1997-2004)'
_computing_structure_refinement 'SHELXL-97 (Sheldrick, 1997)'
_computing_structure_solution 'SHELXS-97 (Sheldrick, 1990)'
_diffrn_ambient_temperature 293(2)
_diffrn_detector_area_resol_mean 9
_diffrn_measured_fraction_theta_full 0.998
_diffrn_measured_fraction_theta_max 0.998
_diffrn_measurement_device '95mm CCD camera on \k-goniostat'
_diffrn_measurement_device_type KappaCCD
_diffrn_measurement_method CCD
_diffrn_radiation_monochromator 'horizonally mounted graphite crystal'
_diffrn_radiation_source 'fine-focus sealed tube'
_diffrn_radiation_type MoK\a
_diffrn_radiation_wavelength 0.71073
_diffrn_reflns_av_R_equivalents 0.0707
_diffrn_reflns_av_sigmaI/netI 0.0388
_diffrn_reflns_limit_h_max 8
_diffrn_reflns_limit_h_min -7
_diffrn_reflns_limit_k_max 34
_diffrn_reflns_limit_k_min -34
_diffrn_reflns_limit_l_max 19
_diffrn_reflns_limit_l_min -19
_diffrn_reflns_number 32822
_diffrn_reflns_theta_full 27.49
_diffrn_reflns_theta_max 27.49
_diffrn_reflns_theta_min 3.07
_exptl_absorpt_coefficient_mu 0.797
_exptl_absorpt_correction_T_max 0.9290
_exptl_absorpt_correction_T_min 0.7846
_exptl_absorpt_correction_type analytical
_exptl_absorpt_process_details
;
(c.f. r.h. blessing, acta cryst. (1995), a51, 33-38)
;
_exptl_crystal_colour yellow
_exptl_crystal_density_diffrn 1.599
_exptl_crystal_density_method 'not measured'
_exptl_crystal_description Polyhedral
_exptl_crystal_F_000 1352
_exptl_crystal_size_max 0.462
_exptl_crystal_size_mid 0.119
_exptl_crystal_size_min 0.11
_refine_diff_density_max 0.652
_refine_diff_density_min -0.567
_refine_diff_density_rms 0.067
_refine_ls_extinction_coef 0.0024(7)
_refine_ls_extinction_expression Fc^*^=kFc[1+0.001xFc^2^\l^3^/sin(2\q)]^-1/4^
_refine_ls_extinction_method SHELXL
_refine_ls_goodness_of_fit_ref 1.056
_refine_ls_hydrogen_treatment mixed
_refine_ls_matrix_type full
_refine_ls_number_parameters 416
_refine_ls_number_reflns 6172
_refine_ls_number_restraints 27
_refine_ls_restrained_S_all 1.056
_refine_ls_R_factor_all 0.0573
_refine_ls_R_factor_gt 0.0432
_refine_ls_shift/su_max 0.001
_refine_ls_shift/su_mean 0.000
_refine_ls_structure_factor_coef Fsqd
_refine_ls_weighting_details 'calc w=1/[\s^2^(Fo^2^)+(0.0559P)^2^+1.7740P] where P=(Fo^2^+2Fc^2^)/3'
_refine_ls_weighting_scheme calc
_refine_ls_wR_factor_gt 0.1082
_refine_ls_wR_factor_ref 0.1184
_reflns_number_gt 4982
_reflns_number_total 6172
_reflns_threshold_expression >2sigma(I)
_cod_data_source_file c4nj02195a2.cif
_cod_data_source_block shelxl
_cod_depositor_comments 'Adding full bibliography for 7054638--7054641.cif.'
_cod_original_sg_symbol_Hall -P2yn
_cod_original_sg_symbol_H-M P21/n
_cod_database_code 7054640

loop_
_symmetry_equiv_pos_as_xyz
'x, y, z'
'-x+1/2, y+1/2, -z+1/2'
'-x, -y, -z'
'x-1/2, -y-1/2, z-1/2'

loop_
_atom_site_label
_atom_site_type_symbol
_atom_site_fract_x
_atom_site_fract_y
_atom_site_fract_z
_atom_site_U_iso_or_equiv
_atom_site_adp_type
_atom_site_occupancy
_atom_site_symmetry_multiplicity
_atom_site_calc_flag
_atom_site_refinement_flags
Fe1 Fe 0.55162(4) 0.768058(12) 0.27202(2) 0.02888(12) Uani 1 1 d .
S1 S 0.16586(8) 0.85546(2) 0.05572(4) 0.03032(15) Uani 1 1 d .
S2 S 1.66832(8) 0.64253(2) -0.01543(4) 0.03050(15) Uani 1 1 d .
OW9 O 0.4425(3) 0.71321(7) 0.17746(11) 0.0405(4) Uani 1 1 d D
O1 O 0.3438(3) 0.87506(7) 0.10486(12) 0.0461(4) Uani 1 1 d .
OW5 O 0.4573(3) 0.71730(8) 0.37055(12) 0.0425(4) Uani 1 1 d D
O5 O 1.8689(3) 0.62706(8) -0.04059(13) 0.0508(5) Uani 1 1 d .
OW2 O 1.0424(3) 0.72288(9) 0.12212(14) 0.0476(5) Uani 1 1 d D
O6 O 1.5570(3) 0.65969(9) -0.09413(13) 0.0564(6) Uani 1 1 d .
O2 O 0.2342(3) 0.82115(8) -0.01229(13) 0.0565(6) Uani 1 1 d .
OW3 O 1.0683(3) 0.72572(8) 0.43109(13) 0.0440(4) Uani 1 1 d D
OW4 O 0.8329(3) 0.73097(8) 0.27615(13) 0.0443(5) Uani 1 1 d D
OW7 O 0.2664(3) 0.80234(8) 0.26965(12) 0.0419(4) Uani 1 1 d D
OW8 O 0.6442(3) 0.81457(8) 0.16879(14) 0.0505(5) Uani 1 1 d D
O3 O 0.0527(3) 0.89667(8) 0.01518(12) 0.0529(5) Uani 1 1 d .
O7 O 1.5619(3) 0.60119(9) 0.02421(14) 0.0616(6) Uani 1 1 d .
O4 O 0.0424(3) 0.82808(8) 0.11785(14) 0.0538(5) Uani 1 1 d .
OW1 O 1.1698(4) 0.56076(9) 0.01874(16) 0.0586(6) Uani 1 1 d D
OW6 O 0.6549(3) 0.81998(9) 0.36857(15) 0.0556(6) Uani 1 1 d D
N2 N 0.5891(3) 0.57996(8) 0.34435(13) 0.0367(5) Uani 1 1 d .
HN2 H 0.5788 0.5888 0.3984 0.044 Uiso 1 1 calc R
N1 N 0.6013(3) 0.58464(9) 0.20278(14) 0.0428(5) Uani 1 1 d .
HN1 H 0.6001 0.5970 0.1505 0.051 Uiso 1 1 calc R
N4 N 1.1415(3) 0.50575(9) 0.16863(14) 0.0440(5) Uani 1 1 d .
HN4 H 1.1383 0.5172 0.1157 0.053 Uiso 1 1 calc R
C4 C 0.6713(5) 0.44718(13) 0.2178(3) 0.0740(12) Uani 1 1 d .
H4 H 0.6903 0.4177 0.1861 0.089 Uiso 1 1 calc R
O8 O 1.6870(4) 0.68473(11) 0.04617(17) 0.0854(9) Uani 1 1 d .
N3 N 1.1625(3) 0.45381(9) 0.27782(15) 0.0432(5) Uani 1 1 d .
HN3 H 1.1746 0.4261 0.3069 0.052 Uiso 1 1 calc R
C9 C 1.1372(3) 0.50081(10) 0.31381(16) 0.0368(5) Uani 1 1 d .
C14 C 1.1227(3) 0.53418(10) 0.24402(17) 0.0395(6) Uani 1 1 d .
C2 C 0.6268(3) 0.53441(10) 0.22424(16) 0.0351(5) Uani 1 1 d .
C7 C 0.6186(3) 0.53149(9) 0.31486(15) 0.0313(5) Uani 1 1 d .
C6 C 0.6341(4) 0.48571(11) 0.3594(2) 0.0484(7) Uani 1 1 d .
H6 H 0.6261 0.4837 0.4203 0.058 Uiso 1 1 calc R
C13 C 1.0954(4) 0.58542(12) 0.2577(2) 0.0545(7) Uani 1 1 d .
H13 H 1.0860 0.6081 0.2112 0.065 Uiso 1 1 calc R
C10 C 1.1274(4) 0.51646(13) 0.40067(19) 0.0511(7) Uani 1 1 d .
H10 H 1.1393 0.4939 0.4473 0.061 Uiso 1 1 calc R
C1 C 0.5792(4) 0.61042(10) 0.27610(18) 0.0435(6) Uani 1 1 d .
H1 H 0.5595 0.6450 0.2790 0.052 Uiso 1 1 calc R
C12 C 1.0832(5) 0.60054(13) 0.3436(3) 0.0673(10) Uani 1 1 d .
H12 H 1.0633 0.6345 0.3553 0.081 Uiso 1 1 calc R
C3 C 0.6541(4) 0.49154(14) 0.1733(2) 0.0582(9) Uani 1 1 d .
H3 H 0.6602 0.4931 0.1124 0.070 Uiso 1 1 calc R
C11 C 1.0994(5) 0.56682(15) 0.4141(2) 0.0647(9) Uani 1 1 d .
H11 H 1.0911 0.5789 0.4712 0.078 Uiso 1 1 calc R
C5 C 0.6615(4) 0.44430(12) 0.3090(3) 0.0668(10) Uani 1 1 d .
H5 H 0.6742 0.4131 0.3362 0.080 Uiso 1 1 calc R
C8 C 1.1650(4) 0.45824(12) 0.19154(19) 0.0480(7) Uani 1 1 d .
H8 H 1.1811 0.4317 0.1525 0.058 Uiso 1 1 calc R
HW28 H 0.559(4) 0.8345(11) 0.148(2) 0.064(10) Uiso 1 1 d D
HW25 H 0.342(3) 0.7186(12) 0.390(2) 0.059(10) Uiso 1 1 d D
HW27 H 0.203(4) 0.8141(12) 0.3118(14) 0.060(10) Uiso 1 1 d D
HW29 H 0.324(3) 0.7165(13) 0.160(2) 0.060(10) Uiso 1 1 d D
HW18 H 0.756(3) 0.8190(11) 0.151(2) 0.053(9) Uiso 1 1 d D
HW16 H 0.769(3) 0.8257(12) 0.383(2) 0.055(9) Uiso 1 1 d D
HW24 H 0.902(4) 0.7277(13) 0.2315(13) 0.061(10) Uiso 1 1 d D
HW26 H 0.576(3) 0.8356(11) 0.3990(18) 0.049(9) Uiso 1 1 d D
HW14 H 0.910(4) 0.7307(13) 0.3211(13) 0.062(10) Uiso 1 1 d D
HW15 H 0.537(4) 0.7084(13) 0.4119(17) 0.062(10) Uiso 1 1 d D
HW17 H 0.202(5) 0.8116(13) 0.2243(13) 0.069(11) Uiso 1 1 d D
HW19 H 0.510(4) 0.7057(14) 0.1337(17) 0.069(11) Uiso 1 1 d D
HW12 H 1.041(6) 0.7528(8) 0.105(3) 0.088(15) Uiso 1 1 d D
HW13 H 0.993(5) 0.7068(11) 0.459(2) 0.087(13) Uiso 1 1 d D
HW23 H 1.074(6) 0.7533(8) 0.454(3) 0.090(15) Uiso 1 1 d D
HW22 H 0.960(6) 0.7071(13) 0.091(3) 0.104(16) Uiso 1 1 d D
HW11 H 1.274(4) 0.5780(14) 0.023(3) 0.108(17) Uiso 1 1 d D
HW21 H 1.071(4) 0.5790(12) 0.007(2) 0.073(12) Uiso 1 1 d D

loop_
_atom_site_aniso_label
_atom_site_aniso_U_11
_atom_site_aniso_U_22
_atom_site_aniso_U_33
_atom_site_aniso_U_23
_atom_site_aniso_U_13
_atom_site_aniso_U_12
Fe1 0.02724(17) 0.0313(2) 0.02814(19) 0.00026(13) 0.00209(12) 0.00188(12)
S1 0.0316(3) 0.0335(3) 0.0258(3) -0.0023(2) 0.0009(2) 0.0037(2)
S2 0.0292(3) 0.0361(3) 0.0264(3) 0.0007(2) 0.0033(2) -0.0022(2)
OW9 0.0371(9) 0.0492(11) 0.0352(9) -0.0102(8) 0.0005(8) 0.0028(8)
O1 0.0440(10) 0.0430(10) 0.0502(11) -0.0068(9) -0.0125(8) -0.0012(8)
OW5 0.0348(9) 0.0577(12) 0.0352(10) 0.0160(9) 0.0054(8) 0.0039(8)
O5 0.0374(9) 0.0555(12) 0.0603(12) 0.0115(10) 0.0112(8) 0.0119(8)
OW2 0.0421(10) 0.0489(13) 0.0512(12) -0.0019(10) -0.0054(9) -0.0071(9)
O6 0.0375(10) 0.0803(15) 0.0512(11) 0.0347(11) -0.0014(8) -0.0021(9)
O2 0.0471(10) 0.0711(14) 0.0508(11) -0.0309(10) -0.0040(9) 0.0163(10)
OW3 0.0421(10) 0.0415(11) 0.0490(11) -0.0007(9) 0.0097(8) -0.0059(8)
OW4 0.0326(9) 0.0600(13) 0.0403(10) 0.0021(9) 0.0033(8) 0.0114(8)
OW7 0.0346(9) 0.0624(12) 0.0290(9) 0.0003(9) 0.0035(7) 0.0173(8)
OW8 0.0354(10) 0.0564(13) 0.0603(13) 0.0261(10) 0.0115(9) 0.0069(9)
O3 0.0611(12) 0.0645(13) 0.0334(9) 0.0137(9) 0.0039(8) 0.0289(10)
O7 0.0559(12) 0.0680(14) 0.0607(13) 0.0313(11) -0.0007(10) -0.0209(10)
O4 0.0429(10) 0.0558(13) 0.0636(13) 0.0161(10) 0.0131(9) -0.0024(9)
OW1 0.0527(13) 0.0616(14) 0.0617(14) 0.0232(11) 0.0026(11) 0.0030(11)
OW6 0.0329(10) 0.0697(15) 0.0641(13) -0.0332(11) -0.0006(9) -0.0002(9)
N2 0.0387(10) 0.0413(12) 0.0302(10) -0.0040(9) 0.0023(8) 0.0011(9)
N1 0.0439(11) 0.0543(14) 0.0306(10) 0.0109(10) 0.0051(9) 0.0032(10)
N4 0.0379(11) 0.0594(15) 0.0348(11) 0.0075(10) 0.0014(9) 0.0042(10)
C4 0.0451(17) 0.046(2) 0.132(4) -0.038(2) 0.0158(19) -0.0052(14)
O8 0.0642(14) 0.110(2) 0.0838(18) -0.0642(16) 0.0220(13) -0.0262(14)
N3 0.0398(11) 0.0453(13) 0.0447(13) 0.0092(10) 0.0030(9) 0.0060(9)
C9 0.0254(10) 0.0478(15) 0.0371(13) 0.0027(11) 0.0004(9) 0.0023(10)
C14 0.0259(11) 0.0489(15) 0.0439(14) 0.0043(12) 0.0021(10) 0.0000(10)
C2 0.0268(10) 0.0415(14) 0.0372(13) -0.0042(10) 0.0038(9) -0.0014(9)
C7 0.0244(10) 0.0351(12) 0.0343(12) 0.0010(10) 0.0020(8) -0.0014(9)
C6 0.0293(12) 0.0487(17) 0.0672(19) 0.0191(14) 0.0017(12) -0.0048(11)
C13 0.0401(14) 0.0447(17) 0.078(2) 0.0094(15) 0.0001(14) -0.0018(12)
C10 0.0341(13) 0.079(2) 0.0404(15) -0.0018(14) 0.0034(11) -0.0032(13)
C1 0.0470(14) 0.0330(14) 0.0507(16) 0.0051(11) 0.0032(12) 0.0037(11)
C12 0.0496(17) 0.0522(19) 0.100(3) -0.024(2) 0.0037(17) -0.0048(14)
C3 0.0384(14) 0.074(2) 0.0630(19) -0.0331(17) 0.0096(13) -0.0041(14)
C11 0.0458(16) 0.086(3) 0.063(2) -0.0265(19) 0.0088(14) -0.0061(16)
C5 0.0385(15) 0.0354(16) 0.127(4) 0.0073(19) 0.0125(18) -0.0018(12)
C8 0.0396(13) 0.0584(18) 0.0462(15) -0.0043(13) 0.0040(11) 0.0076(12)

loop_
_atom_type_symbol
_atom_type_description
_atom_type_scat_dispersion_real
_atom_type_scat_dispersion_imag
_atom_type_scat_source
C C 0.0033 0.0016 'International Tables Vol C Tables 4.2.6.8 and 6.1.1.4'
H H 0.0000 0.0000 'International Tables Vol C Tables 4.2.6.8 and 6.1.1.4'
N N 0.0061 0.0033 'International Tables Vol C Tables 4.2.6.8 and 6.1.1.4'
O O 0.0106 0.0060 'International Tables Vol C Tables 4.2.6.8 and 6.1.1.4'
S S 0.1246 0.1234 'International Tables Vol C Tables 4.2.6.8 and 6.1.1.4'
Fe Fe 0.3463 0.8444 'International Tables Vol C Tables 4.2.6.8 and 6.1.1.4'

loop_
_geom_angle_atom_site_label_1
_geom_angle_atom_site_label_2
_geom_angle_atom_site_label_3
_geom_angle
_geom_angle_site_symmetry_1
_geom_angle_site_symmetry_3
OW7 Fe1 OW8 91.40(8) . .
OW7 Fe1 OW6 89.95(8) . .
OW8 Fe1 OW6 92.11(10) . .
OW7 Fe1 OW4 177.74(8) . .
OW8 Fe1 OW4 90.56(8) . .
OW6 Fe1 OW4 91.09(8) . .
OW7 Fe1 OW5 89.69(7) . .
OW8 Fe1 OW5 176.42(9) . .
OW6 Fe1 OW5 91.29(9) . .
OW4 Fe1 OW5 88.28(7) . .
OW7 Fe1 OW9 90.01(7) . .
OW8 Fe1 OW9 90.08(8) . .
OW6 Fe1 OW9 177.81(9) . .
OW4 Fe1 OW9 88.88(8) . .
OW5 Fe1 OW9 86.51(8) . .
O3 S1 O2 109.93(12) . .
O3 S1 O4 110.53(12) . 1
O2 S1 O4 110.07(14) . 1
O3 S1 O4 110.53(12) . .
O2 S1 O4 110.07(14) . .
O4 S1 O4 0.00(19) 1 .
O3 S1 O1 110.07(12) . 1
O2 S1 O1 108.14(11) . 1
O4 S1 O1 108.05(12) 1 1
O4 S1 O1 108.05(12) . 1
O3 S1 O1 110.07(12) . .
O2 S1 O1 108.14(11) . .
O4 S1 O1 108.05(12) 1 .
O4 S1 O1 108.05(12) . .
O1 S1 O1 0.00(18) 1 .
O7 S2 O7 0.0(2) 1 .
O7 S2 O6 109.64(12) 1 .
O7 S2 O6 109.64(12) . .
O7 S2 O8 110.20(15) 1 .
O7 S2 O8 110.20(15) . .
O6 S2 O8 108.26(17) . .
O7 S2 O5 111.25(13) 1 .
O7 S2 O5 111.25(13) . .
O6 S2 O5 108.35(12) . .
O8 S2 O5 109.06(13) . .
Fe1 OW9 HW29 116(2) . .
Fe1 OW9 HW19 121(2) . .
HW29 OW9 HW19 108(2) . .
O1 O1 S1 0(10) 1 .
Fe1 OW5 HW25 122(2) . .
Fe1 OW5 HW15 120(2) . .
HW25 OW5 HW15 108(2) . .
HW12 OW2 HW22 108(3) . .
HW13 OW3 HW23 110(3) . .
Fe1 OW4 HW24 122(2) . .
Fe1 OW4 HW14 123(2) . .
HW24 OW4 HW14 109(2) . .
Fe1 OW7 HW27 129(2) . .
Fe1 OW7 HW17 125(2) . .
HW27 OW7 HW17 105(2) . .
Fe1 OW8 HW28 116(2) . .
Fe1 OW8 HW18 129(2) . .
HW28 OW8 HW18 114(2) . .
O7 O7 S2 0(10) 1 .
O4 O4 S1 0(10) 1 .
OW1 OW1 HW11 0(10) 1 .
OW1 OW1 HW21 0(10) 1 .
HW11 OW1 HW21 110(3) . .
Fe1 OW6 HW16 126(2) . .
Fe1 OW6 HW26 121(2) . .
HW16 OW6 HW26 112(2) . .
C1 N2 C7 108.7(2) . .
C1 N2 HN2 125.6 . .
C7 N2 HN2 125.6 . .
C1 N1 C2 108.6(2) . .
C1 N1 HN1 125.7 . .
C2 N1 HN1 125.7 . .
C8 N4 C14 108.6(2) . .
C8 N4 HN4 125.7 . .
C14 N4 HN4 125.7 . .
C3 C4 C5 122.4(3) . .
C3 C4 H4 118.8 . .
C5 C4 H4 118.8 . .
C8 N3 C9 108.7(2) . .
C8 N3 HN3 125.6 . .
C9 N3 HN3 125.6 . .
N3 C9 C14 106.4(2) . .
N3 C9 C10 131.4(3) . .
C14 C9 C10 122.2(3) . .
N4 C14 C9 106.2(2) . .
N4 C14 C13 132.5(3) . .
C9 C14 C13 121.3(3) . .
C7 C2 N1 106.2(2) . .
C7 C2 C3 121.2(3) . .
N1 C2 C3 132.5(3) . .
N2 C7 C2 106.4(2) . .
N2 C7 C6 131.7(2) . .
C2 C7 C6 121.9(2) . .
C5 C6 C7 116.2(3) . .
C5 C6 H6 121.9 . .
C7 C6 H6 121.9 . .
C12 C13 C14 116.2(3) . .
C12 C13 H13 121.9 . .
C14 C13 H13 121.9 . .
C11 C10 C9 116.5(3) . .
C11 C10 H10 121.7 . .
C9 C10 H10 121.7 . .
N2 C1 N1 110.0(2) . .
N2 C1 H1 125.0 . .
N1 C1 H1 125.0 . .
C13 C12 C11 122.4(3) . .
C13 C12 H12 118.8 . .
C11 C12 H12 118.8 . .
C4 C3 C2 116.3(3) . .
C4 C3 H3 121.9 . .
C2 C3 H3 121.9 . .
C10 C11 C12 121.3(3) . .
C10 C11 H11 119.3 . .
C12 C11 H11 119.3 . .
C6 C5 C4 122.0(3) . .
C6 C5 H5 119.0 . .
C4 C5 H5 119.0 . .
N3 C8 N4 110.0(3) . .
N3 C8 H8 125.0 . .
N4 C8 H8 125.0 . .

loop_
_geom_bond_atom_site_label_1
_geom_bond_atom_site_label_2
_geom_bond_distance
_geom_bond_site_symmetry_2
Fe1 OW7 2.1084(16) .
Fe1 OW8 2.1092(19) .
Fe1 OW6 2.1105(19) .
Fe1 OW4 2.1182(18) .
Fe1 OW5 2.1292(18) .
Fe1 OW9 2.1538(18) .
S1 O3 1.4534(19) .
S1 O2 1.4646(19) .
S1 O4 1.470(2) 1
S1 O4 1.470(2) .
S1 O1 1.4726(18) 1
S1 O1 1.4726(18) .
S2 O7 1.452(2) 1
S2 O7 1.452(2) .
S2 O6 1.4563(19) .
S2 O8 1.463(2) .
S2 O5 1.4646(18) .
OW9 HW29 0.828(17) .
OW9 HW19 0.843(17) .
O1 O1 0.000(4) 1
OW5 HW25 0.840(17) .
OW5 HW15 0.841(17) .
OW2 HW12 0.836(18) .
OW2 HW22 0.828(18) .
OW3 HW13 0.840(18) .
OW3 HW23 0.814(18) .
OW4 HW24 0.839(17) .
OW4 HW14 0.837(17) .
OW7 HW27 0.841(17) .
OW7 HW17 0.834(17) .
OW8 HW28 0.830(17) .
OW8 HW18 0.809(17) .
O7 O7 0.000(4) 1
O4 O4 0.000(6) 1
OW1 OW1 0.000(7) 1
OW1 HW11 0.834(18) .
OW1 HW21 0.830(18) .
OW6 HW16 0.798(17) .
OW6 HW26 0.826(16) .
N2 C1 1.316(3) .
N2 C7 1.381(3) .
N2 HN2 0.8600 .
N1 C1 1.322(4) .
N1 C2 1.383(3) .
N1 HN1 0.8600 .
N4 C8 1.318(4) .
N4 C14 1.383(3) .
N4 HN4 0.8600 .
C4 C3 1.362(5) .
C4 C5 1.393(6) .
C4 H4 0.9300 .
N3 C8 1.318(4) .
N3 C9 1.377(4) .
N3 HN3 0.8600 .
C9 C14 1.383(4) .
C9 C10 1.388(4) .
C14 C13 1.391(4) .
C2 C7 1.383(3) .
C2 C3 1.393(4) .
C7 C6 1.395(4) .
C6 C5 1.358(5) .
C6 H6 0.9300 .
C13 C12 1.372(5) .
C13 H13 0.9300 .
C10 C11 1.368(5) .
C10 H10 0.9300 .
C1 H1 0.9300 .
C12 C11 1.398(5) .
C12 H12 0.9300 .
C3 H3 0.9300 .
C11 H11 0.9300 .
C5 H5 0.9300 .
C8 H8 0.9300 .

loop_
_geom_hbond_atom_site_label_D
_geom_hbond_atom_site_label_H
_geom_hbond_atom_site_label_A
_geom_hbond_distance_DH
_geom_hbond_distance_HA
_geom_hbond_distance_DA
_geom_hbond_angle_DHA
_geom_hbond_site_symmetry_A
OW1 HW21 O5 0.830(18) 1.97(2) 2.794(3) 169(4) 1_455
OW1 HW11 O7 0.834(18) 2.015(19) 2.826(3) 164(4) 1
OW2 HW22 O8 0.828(18) 2.01(3) 2.787(3) 157(4) 1_455
OW2 HW12 O4 0.836(18) 2.01(2) 2.797(3) 156(4) 1_655
OW3 HW13 O2 0.840(18) 1.94(2) 2.722(3) 154(4) 4_676
OW3 HW23 O8 0.814(18) 2.27(2) 3.040(4) 159(4) 4_576
OW3 HW23 O6 0.814(18) 2.43(3) 3.070(3) 136(4) 4_576
OW4 HW24 OW2 0.839(17) 1.945(17) 2.782(3) 175(3) .
OW4 HW14 OW3 0.837(17) 1.948(17) 2.782(3) 174(3) .
OW5 HW15 O2 0.841(17) 1.886(18) 2.714(3) 168(3) 4_676
OW5 HW25 OW3 0.840(17) 1.958(17) 2.796(3) 176(3) 1_455
OW6 HW16 O6 0.798(17) 1.977(17) 2.773(3) 175(3) 4_576
OW6 HW26 O5 0.826(16) 1.959(17) 2.782(3) 174(3) 4_476
OW7 HW27 O6 0.841(17) 1.895(18) 2.736(3) 179(3) 4_476
OW7 HW17 O4 0.834(17) 1.953(18) 2.785(3) 175(4) 1
OW8 HW28 O1 0.830(17) 1.893(17) 2.719(3) 174(3) 1
OW8 HW18 O4 0.809(17) 2.011(17) 2.819(3) 175(3) 1_655
OW9 HW19 O8 0.843(17) 1.896(17) 2.733(3) 172(3) 1_455
OW9 HW29 OW2 0.828(17) 1.950(17) 2.778(3) 178(4) 1_455
N1 HN1 O7 0.86 1.93 2.752(3) 159.6 1_455
N2 HN2 O3 0.86 1.83 2.690(3) 176.3 4_676
N3 HN3 O1 0.86 1.92 2.751(3) 163.4 2_645
N4 HN4 OW1 0.86 1.89 2.720(3) 161.0 1
